data_1519229
loop_
_publ_author_name
'Threlfall, Terry L.'
'Coles, Simon J.'
'Hursthouse, Michael B.'
'Ward, Suzanna C.'

_publ_section_title
;
 p-aminobenzenesulfonamide-5-bromopyridine
;
_journal_name_full 'Crystal Structure Report Archive'
_journal_page_first 174
_journal_year 1999
_chemical_formula_sum 'C11 H10 Br N3 O2 S'
_chemical_formula_weight 328.19
_chemical_name_common p-aminobenzenesulfonamido-5-bromopyridine
_chemical_name_systematic
; 
 p-aminobenzenesulfonamido-5-bromopyridine 
;
_space_group_IT_number 2
_symmetry_cell_setting triclinic
_symmetry_space_group_name_Hall '-P 1'
_symmetry_space_group_name_H-M 'P -1'
_atom_sites_solution_hydrogens geom
_atom_sites_solution_primary direct
_atom_sites_solution_secondary difmap
_cell_angle_alpha 115.74(3)
_cell_angle_beta 100.11(3)
_cell_angle_gamma 95.54(3)
_cell_formula_units_Z 4
_cell_length_a 9.933(2)
_cell_length_b 11.528(2)
_cell_length_c 12.703(3)
_cell_measurement_temperature 150(2)
_cell_measurement_theta_max 25.07
_cell_measurement_theta_min 2.12
_cell_volume 1265.2(6)
_computing_cell_refinement 'DENZO & COLLECT'
_computing_data_collection 'DENZO (Otwinowski & Minor, 1997) & COLLECT (Hooft, 1998)'
_computing_data_reduction 'DENZO & COLLECT'
_computing_molecular_graphics 'Ortep and Platon'
_computing_structure_refinement 'SHELXL-97 (Sheldrick, 1997)'
_computing_structure_solution 'SHELXS-97 (Sheldrick, 1997)'
_diffrn_ambient_temperature 150(2)
_diffrn_detector_area_resol_mean 9.091
_diffrn_measured_fraction_theta_full 0.994
_diffrn_measured_fraction_theta_max 0.994
_diffrn_measurement_device_type 'Nonius KappaCCD'
_diffrn_measurement_method '\f and \w scans'
_diffrn_radiation_monochromator graphite
_diffrn_radiation_source 'Nonius FR591 rotating anode'
_diffrn_radiation_type MoK\a
_diffrn_radiation_wavelength 0.71073
_diffrn_reflns_av_R_equivalents 0.0747
_diffrn_reflns_av_sigmaI/netI 0.0671
_diffrn_reflns_limit_h_max 11
_diffrn_reflns_limit_h_min -11
_diffrn_reflns_limit_k_max 13
_diffrn_reflns_limit_k_min -13
_diffrn_reflns_limit_l_max 15
_diffrn_reflns_limit_l_min -14
_diffrn_reflns_number 15587
_diffrn_reflns_theta_full 25.07
_diffrn_reflns_theta_max 25.07
_diffrn_reflns_theta_min 2.12
_exptl_absorpt_coefficient_mu 3.411
_exptl_absorpt_correction_T_max 0.843
_exptl_absorpt_correction_T_min 0.671
_exptl_absorpt_correction_type multi-scan
_exptl_crystal_colour Colourless
_exptl_crystal_density_diffrn 1.723
_exptl_crystal_density_method 'not measured'
_exptl_crystal_description Rods
_exptl_crystal_F_000 656
_exptl_crystal_size_max 0.25
_exptl_crystal_size_mid 0.10
_exptl_crystal_size_min 0.05
_refine_diff_density_max 0.404
_refine_diff_density_min -0.716
_refine_diff_density_rms 0.099
_refine_ls_extinction_method none
_refine_ls_goodness_of_fit_ref 1.033
_refine_ls_hydrogen_treatment mixed
_refine_ls_matrix_type full
_refine_ls_number_parameters 405
_refine_ls_number_reflns 4468
_refine_ls_number_restraints 0
_refine_ls_restrained_S_all 1.033
_refine_ls_R_factor_all 0.0665
_refine_ls_R_factor_gt 0.0416
_refine_ls_shift/su_max 0.001
_refine_ls_shift/su_mean 0.000
_refine_ls_structure_factor_coef Fsqd
_refine_ls_weighting_scheme 'calc w=1/[\s^2^(Fo^2^)+(0.0497P)^2^+0.0000P] where P=(Fo^2^+2Fc^2^)/3'
_refine_ls_wR_factor_gt 0.0935
_refine_ls_wR_factor_ref 0.1050
_reflns_number_gt 3325
_reflns_number_total 4468
_reflns_threshold_expression >2sigma(I)
_cod_data_source_file eCrystal-174.cif
_cod_data_source_block 99scw115
_cod_depositor_comments
;
Citation :
Threlfall, Terry L and Coles, Simon J. and Hursthouse, Michael B. and 
Ward, Suzanna C (1999) 
University of Southampton, Crystal Structure Report Archive. 
(doi:10.5258/ecrystals/174)

More at:
http://ecrystals.chem.soton.ac.uk/174/

The following automatic conversions were performed:

'_symmetry_cell_setting' value 'Triclinic' changed to 'triclinic'
according to the built-in table from CIF Core dictionary named
'cif_core.dic' version 2.4.1 from 2010-06-29.

Automatic conversion script
Id: cif_fix_values 3105 2015-03-04 15:46:00Z robertas 
;
_cod_original_cell_volume 1265.2(4)
_cod_original_sg_symbol_H-M P-1
_cod_database_code 1519229

loop_
_symmetry_equiv_pos_as_xyz
'x, y, z'
'-x, -y, -z'

loop_
_atom_site_label
_atom_site_type_symbol
_atom_site_fract_x
_atom_site_fract_y
_atom_site_fract_z
_atom_site_U_iso_or_equiv
_atom_site_adp_type
_atom_site_occupancy
_atom_site_calc_flag
_atom_site_refinement_flags
_atom_site_disorder_assembly
_atom_site_disorder_group
Br1 Br 0.59401(4) 0.22560(5) 0.10565(4) 0.04164(16) Uani 1 d . . .
S1 S -0.06856(10) -0.11714(11) -0.30521(10) 0.0312(3) Uani 1 d . . .
O1 O -0.2030(3) -0.1838(3) -0.3113(3) 0.0383(7) Uani 1 d . . .
O2 O -0.0660(3) -0.0252(3) -0.3529(3) 0.0383(7) Uani 1 d . . .
N1 N 0.2800(4) -0.4917(4) -0.5351(4) 0.0374(9) Uani 1 d . . .
N2 N 0.0052(4) -0.0455(4) -0.1621(4) 0.0334(9) Uani 1 d . . .
N3 N 0.1783(3) 0.0613(3) 0.0113(3) 0.0309(8) Uani 1 d . . .
C1 C 0.1942(4) -0.4107(4) -0.4864(4) 0.0287(9) Uani 1 d . . .
C2 C 0.1523(4) -0.4032(4) -0.3833(4) 0.0288(9) Uani 1 d . . .
C3 C 0.0720(4) -0.3156(4) -0.3290(4) 0.0295(9) Uani 1 d . . .
C4 C 0.0313(4) -0.2303(4) -0.3743(4) 0.0268(9) Uani 1 d . . .
C5 C 0.0689(4) -0.2378(4) -0.4774(4) 0.0271(9) Uani 1 d . . .
C6 C 0.1470(4) -0.3277(4) -0.5330(4) 0.0294(9) Uani 1 d . . .
C7 C 0.1425(4) 0.0232(4) -0.1058(4) 0.0276(9) Uani 1 d . . .
C8 C 0.2335(4) 0.0479(4) -0.1680(4) 0.0327(10) Uani 1 d . . .
C9 C 0.3683(4) 0.1096(4) -0.1067(4) 0.0336(10) Uani 1 d . . .
C10 C 0.4087(4) 0.1457(4) 0.0153(4) 0.0309(9) Uani 1 d . . .
C11 C 0.3108(4) 0.1232(4) 0.0719(4) 0.0324(10) Uani 1 d . . .
H1A H 0.307(5) -0.551(5) -0.508(4) 0.050(14) Uiso 1 d . . .
H1B H 0.289(5) -0.504(5) -0.610(5) 0.049(14) Uiso 1 d . . .
H2A H -0.032(5) -0.054(4) -0.129(4) 0.023(14) Uiso 1 d . . .
H2 H 0.186(4) -0.453(4) -0.351(4) 0.028(11) Uiso 1 d . . .
H3 H 0.044(4) -0.314(4) -0.263(3) 0.020(10) Uiso 1 d . . .
H5 H 0.044(4) -0.184(4) -0.509(3) 0.018(10) Uiso 1 d . . .
H6 H 0.177(4) -0.336(4) -0.604(4) 0.032(11) Uiso 1 d . . .
H8 H 0.208(4) 0.019(4) -0.251(4) 0.021(10) Uiso 1 d . . .
H9 H 0.436(5) 0.134(5) -0.144(5) 0.058(14) Uiso 1 d . . .
H11 H 0.333(4) 0.148(4) 0.161(4) 0.037(12) Uiso 1 d . . .
Br21 Br 0.92850(4) 0.29196(5) -0.00636(4) 0.03987(16) Uani 1 d . . .
S21 S 1.46049(11) 0.37314(10) -0.29748(9) 0.0293(2) Uani 1 d . . .
O21 O 1.5946(3) 0.4483(3) -0.2782(3) 0.0348(7) Uani 1 d . . .
O22 O 1.3457(3) 0.3660(3) -0.3874(3) 0.0344(7) Uani 1 d . . .
N21 N 1.5086(5) -0.1632(4) -0.3799(4) 0.0354(9) Uani 1 d . . .
N22 N 1.4225(4) 0.4419(4) -0.1667(3) 0.0291(8) Uani 1 d . . .
N23 N 1.3179(3) 0.4324(3) -0.0213(3) 0.0294(8) Uani 1 d . . .
C21 C 1.5000(4) -0.0390(4) -0.3635(4) 0.0287(9) Uani 1 d . . .
C22 C 1.6108(4) 0.0658(4) -0.2912(4) 0.0287(9) Uani 1 d . . .
C23 C 1.5990(4) 0.1911(4) -0.2721(4) 0.0291(9) Uani 1 d . . .
C24 C 1.4765(4) 0.2140(4) -0.3265(3) 0.0270(9) Uani 1 d . . .
C25 C 1.3667(4) 0.1099(4) -0.4012(4) 0.0277(9) Uani 1 d . . .
C26 C 1.3776(4) -0.0153(4) -0.4190(4) 0.0283(9) Uani 1 d . . .
C27 C 1.3017(4) 0.4012(4) -0.1382(4) 0.0289(9) Uani 1 d . . .
C28 C 1.1746(4) 0.3352(4) -0.2233(4) 0.0344(10) Uani 1 d . . .
C29 C 1.0629(5) 0.3016(4) -0.1849(4) 0.0332(10) Uani 1 d . . .
C210 C 1.0796(4) 0.3345(4) -0.0645(4) 0.0324(10) Uani 1 d . . .
C211 C 1.2073(4) 0.4007(4) 0.0150(4) 0.0312(9) Uani 1 d . . .
H21A H 1.589(5) -0.182(4) -0.366(4) 0.026(11) Uiso 1 d . . .
H21B H 1.443(5) -0.225(5) -0.423(4) 0.037(14) Uiso 1 d . . .
H22A H 1.486(4) 0.479(4) -0.113(4) 0.018(11) Uiso 1 d . . .
H22 H 1.697(4) 0.058(4) -0.250(3) 0.025(10) Uiso 1 d . . .
H23 H 1.669(4) 0.259(4) -0.227(3) 0.013(9) Uiso 1 d . . .
H25 H 1.279(4) 0.122(4) -0.444(4) 0.035(11) Uiso 1 d . . .
H26 H 1.306(4) -0.087(4) -0.472(4) 0.031(11) Uiso 1 d . . .
H28 H 1.178(5) 0.324(5) -0.299(5) 0.048(14) Uiso 1 d . . .
H29 H 0.975(5) 0.250(4) -0.241(4) 0.040(12) Uiso 1 d . . .
H211 H 1.232(4) 0.431(4) 0.113(4) 0.023(10) Uiso 1 d . . .

loop_
_atom_site_aniso_label
_atom_site_aniso_U_11
_atom_site_aniso_U_22
_atom_site_aniso_U_33
_atom_site_aniso_U_23
_atom_site_aniso_U_13
_atom_site_aniso_U_12
Br1 0.0255(2) 0.0410(3) 0.0508(3) 0.0174(3) 0.0052(2) -0.0011(2)
S1 0.0250(5) 0.0377(6) 0.0262(6) 0.0099(5) 0.0064(4) 0.0085(5)
O1 0.0212(15) 0.0476(19) 0.0344(18) 0.0095(16) 0.0055(13) 0.0041(14)
O2 0.0412(18) 0.0416(18) 0.0355(18) 0.0176(16) 0.0118(14) 0.0183(15)
N1 0.047(2) 0.038(2) 0.043(2) 0.025(2) 0.026(2) 0.0226(19)
N2 0.024(2) 0.046(2) 0.026(2) 0.011(2) 0.0125(17) 0.0042(18)
N3 0.0228(18) 0.040(2) 0.027(2) 0.0131(18) 0.0059(15) 0.0036(16)
C1 0.026(2) 0.027(2) 0.031(2) 0.011(2) 0.0090(18) 0.0009(18)
C2 0.026(2) 0.032(2) 0.031(2) 0.018(2) 0.0054(18) 0.0049(19)
C3 0.024(2) 0.037(2) 0.025(2) 0.013(2) 0.0071(18) 0.0018(19)
C4 0.023(2) 0.028(2) 0.023(2) 0.0079(19) 0.0022(17) 0.0020(17)
C5 0.026(2) 0.026(2) 0.025(2) 0.009(2) 0.0032(17) 0.0014(18)
C6 0.029(2) 0.034(2) 0.024(2) 0.013(2) 0.0083(18) 0.0024(19)
C7 0.021(2) 0.029(2) 0.030(2) 0.010(2) 0.0063(17) 0.0080(17)
C8 0.032(2) 0.039(3) 0.025(3) 0.011(2) 0.0109(19) 0.004(2)
C9 0.031(2) 0.034(2) 0.036(3) 0.014(2) 0.015(2) 0.003(2)
C10 0.025(2) 0.025(2) 0.041(3) 0.014(2) 0.0089(19) 0.0031(18)
C11 0.032(2) 0.035(2) 0.026(2) 0.012(2) 0.0043(19) 0.003(2)
Br21 0.0288(3) 0.0501(3) 0.0411(3) 0.0205(3) 0.0133(2) 0.0033(2)
S21 0.0310(6) 0.0345(6) 0.0256(6) 0.0154(5) 0.0103(4) 0.0069(5)
O21 0.0337(16) 0.0395(17) 0.0335(18) 0.0179(15) 0.0141(14) 0.0008(14)
O22 0.0367(17) 0.0421(18) 0.0274(16) 0.0184(15) 0.0067(13) 0.0114(14)
N21 0.027(2) 0.037(2) 0.043(3) 0.017(2) 0.0095(19) 0.007(2)
N22 0.0219(19) 0.035(2) 0.026(2) 0.0120(18) 0.0046(17) -0.0008(17)
N23 0.0268(18) 0.0332(19) 0.027(2) 0.0128(17) 0.0073(15) 0.0036(15)
C21 0.025(2) 0.037(2) 0.029(2) 0.015(2) 0.0164(18) 0.0083(19)
C22 0.021(2) 0.039(3) 0.024(2) 0.012(2) 0.0066(17) 0.0052(19)
C23 0.021(2) 0.037(3) 0.025(2) 0.010(2) 0.0083(18) 0.001(2)
C24 0.029(2) 0.031(2) 0.021(2) 0.010(2) 0.0092(18) 0.0087(19)
C25 0.024(2) 0.037(2) 0.023(2) 0.013(2) 0.0093(18) 0.0076(19)
C26 0.021(2) 0.034(2) 0.025(2) 0.010(2) 0.0070(18) 0.0016(19)
C27 0.031(2) 0.030(2) 0.031(2) 0.017(2) 0.0099(19) 0.0104(19)
C28 0.030(2) 0.042(3) 0.029(3) 0.015(2) 0.0063(19) 0.003(2)
C29 0.034(3) 0.033(2) 0.028(2) 0.011(2) 0.002(2) 0.006(2)
C210 0.026(2) 0.033(2) 0.038(3) 0.016(2) 0.0097(19) 0.0036(19)
C211 0.029(2) 0.035(2) 0.030(2) 0.013(2) 0.0110(19) 0.0061(19)

loop_
_atom_type_symbol
_atom_type_description
_atom_type_scat_dispersion_real
_atom_type_scat_dispersion_imag
_atom_type_scat_source
C C 0.0033 0.0016 'International Tables Vol C Tables 4.2.6.8 and 6.1.1.4'
H H 0.0000 0.0000 'International Tables Vol C Tables 4.2.6.8 and 6.1.1.4'
N N 0.0061 0.0033 'International Tables Vol C Tables 4.2.6.8 and 6.1.1.4'
O O 0.0106 0.0060 'International Tables Vol C Tables 4.2.6.8 and 6.1.1.4'
S S 0.1246 0.1234 'International Tables Vol C Tables 4.2.6.8 and 6.1.1.4'
Br Br -0.2901 2.4595 'International Tables Vol C Tables 4.2.6.8 and 6.1.1.4'

loop_
_geom_angle_atom_site_label_1
_geom_angle_atom_site_label_2
_geom_angle_atom_site_label_3
_geom_angle
_geom_angle_site_symmetry_1
_geom_angle_site_symmetry_3
O2 S1 O1 117.96(17) . .
O2 S1 N2 111.0(2) . .
O1 S1 N2 102.9(2) . .
O2 S1 C4 107.66(18) . .
O1 S1 C4 110.43(18) . .
N2 S1 C4 106.30(19) . .
C7 N2 S1 127.4(3) . .
C7 N3 C11 118.3(4) . .
N1 C1 C6 121.7(4) . .
N1 C1 C2 120.8(4) . .
C6 C1 C2 117.4(4) . .
C3 C2 C1 121.2(4) . .
C2 C3 C4 120.2(4) . .
C5 C4 C3 119.6(4) . .
C5 C4 S1 119.7(3) . .
C3 C4 S1 120.7(3) . .
C6 C5 C4 120.0(4) . .
C5 C6 C1 121.5(4) . .
N3 C7 C8 123.0(4) . .
N3 C7 N2 114.4(4) . .
C8 C7 N2 122.7(4) . .
C9 C8 C7 118.6(4) . .
C8 C9 C10 119.0(4) . .
C11 C10 C9 119.0(4) . .
C11 C10 Br1 119.2(3) . .
C9 C10 Br1 121.8(3) . .
N3 C11 C10 122.0(4) . .
O22 S21 O21 119.33(16) . .
O22 S21 N22 108.41(18) . .
O21 S21 N22 103.88(19) . .
O22 S21 C24 108.13(19) . .
O21 S21 C24 109.47(18) . .
N22 S21 C24 106.95(18) . .
C27 N22 S21 125.8(3) . .
C211 N23 C27 118.4(4) . .
N21 C21 C22 120.8(4) . .
N21 C21 C26 120.2(4) . .
C22 C21 C26 119.0(4) . .
C23 C22 C21 120.3(4) . .
C22 C23 C24 120.3(4) . .
C25 C24 C23 119.9(4) . .
C25 C24 S21 120.2(3) . .
C23 C24 S21 119.9(3) . .
C26 C25 C24 119.8(4) . .
C25 C26 C21 120.6(4) . .
N23 C27 C28 122.4(4) . .
N23 C27 N22 114.2(4) . .
C28 C27 N22 123.4(4) . .
C29 C28 C27 118.4(4) . .
C28 C29 C210 119.1(4) . .
C211 C210 C29 119.7(4) . .
C211 C210 Br21 119.5(3) . .
C29 C210 Br21 120.8(3) . .
N23 C211 C210 122.0(4) . .

loop_
_geom_bond_atom_site_label_1
_geom_bond_atom_site_label_2
_geom_bond_distance
_geom_bond_site_symmetry_2
Br1 C10 1.889(4) .
S1 O2 1.431(3) .
S1 O1 1.447(3) .
S1 N2 1.623(4) .
S1 C4 1.737(4) .
N1 C1 1.348(5) .
N2 C7 1.399(6) .
N3 C7 1.323(5) .
N3 C11 1.349(5) .
C1 C6 1.402(5) .
C1 C2 1.414(6) .
C2 C3 1.369(6) .
C3 C4 1.396(5) .
C4 C5 1.393(5) .
C5 C6 1.374(6) .
C7 C8 1.385(6) .
C8 C9 1.368(6) .
C9 C10 1.388(6) .
C10 C11 1.373(6) .
Br21 C210 1.898(4) .
S21 O22 1.433(3) .
S21 O21 1.437(3) .
S21 N22 1.632(4) .
S21 C24 1.737(4) .
N21 C21 1.369(5) .
N22 C27 1.408(5) .
N23 C211 1.342(5) .
N23 C27 1.342(5) .
C21 C22 1.393(6) .
C21 C26 1.407(5) .
C22 C23 1.377(6) .
C23 C24 1.398(5) .
C24 C25 1.387(6) .
C25 C26 1.378(6) .
C27 C28 1.401(6) .
C28 C29 1.375(6) .
C29 C210 1.380(6) .
C210 C211 1.380(6) .
